data_7050393
loop_
_publ_author_name
'Andreas Franken'
'Neil J. Bullen'
'Tom\'a\<s Jel\'inek'
'Mark Thornton-Pett'
'Simon J. Teat'
'William Clegg'
'John D. Kennedy'
'Michaele J. Hardie'

_publ_section_title
;
 Structural chemistry of halogenated monocarbaboranes: the extended
 structures of Cs[1-HCB9H4Br5], Cs[1-HCB11H5Cl6] and Cs[1-HCB11H5Br6]
;
_journal_issue 12
_journal_name_full 'New J. Chem.'
_journal_page_first 1499
_journal_page_last 1505
_journal_paper_doi 10.1039/b410929e
_journal_volume 28
_journal_year 2004
_chemical_formula_sum 'C H6 B11 Br6 Cs'
_chemical_formula_weight 749.34
_chemical_name_common 'caesium hexa-bromo-monocarbadodecaborane'
_chemical_name_systematic
;
?
;
_space_group_IT_number 13
_symmetry_cell_setting monoclinic
_symmetry_space_group_name_Hall '-P 2yc'
_symmetry_space_group_name_H-M 'P 1 2/c 1'
_atom_sites_solution_hydrogens geom
_atom_sites_solution_primary direct
_atom_sites_solution_secondary difmap
_audit_creation_method SHELXL-97
_cell_angle_alpha 90.00
_cell_angle_beta 97.1120(10)
_cell_angle_gamma 90.00
_cell_formula_units_Z 4
_cell_length_a 15.0967(3)
_cell_length_b 9.2460(2)
_cell_length_c 12.5568(3)
_cell_measurement_temperature 150(2)
_cell_volume 1739.24(7)
_computing_cell_refinement DENZO
_computing_data_collection 'COLLECT (Nonius)'
_computing_data_reduction 'DENZO, SCALEPACK'
_computing_molecular_graphics 'X-Seed (Barbour)'
_computing_structure_refinement 'SHELXL-97 (Sheldrick, 1997)'
_computing_structure_solution 'SHELXS-97 (Sheldrick, 1990)'
_diffrn_ambient_temperature 150(2)
_diffrn_measured_fraction_theta_full 0.997
_diffrn_measured_fraction_theta_max 0.997
_diffrn_measurement_device_type CCD
_diffrn_measurement_method 'phi and omega scans'
_diffrn_radiation_monochromator graphite
_diffrn_radiation_source 'fine-focus sealed tube'
_diffrn_radiation_type MoK\a
_diffrn_radiation_wavelength 0.71073
_diffrn_reflns_av_R_equivalents 0.0864
_diffrn_reflns_av_sigmaI/netI 0.0475
_diffrn_reflns_limit_h_max 18
_diffrn_reflns_limit_h_min -18
_diffrn_reflns_limit_k_max 11
_diffrn_reflns_limit_k_min -11
_diffrn_reflns_limit_l_max 15
_diffrn_reflns_limit_l_min -15
_diffrn_reflns_number 18141
_diffrn_reflns_theta_full 26.00
_diffrn_reflns_theta_max 26.00
_diffrn_reflns_theta_min 2.59
_exptl_absorpt_coefficient_mu 15.885
_exptl_absorpt_correction_T_max 0.2516
_exptl_absorpt_correction_T_min 0.1732
_exptl_absorpt_correction_type multi-scan
_exptl_crystal_colour colourless
_exptl_crystal_density_diffrn 2.862
_exptl_crystal_density_method 'not measured'
_exptl_crystal_description block
_exptl_crystal_F_000 1328
_exptl_crystal_size_max 0.17
_exptl_crystal_size_mid 0.13
_exptl_crystal_size_min 0.12
_refine_diff_density_max '1.677 (0.84 A from Cs1)'
_refine_diff_density_min -1.937
_refine_diff_density_rms 0.205
_refine_ls_extinction_method none
_refine_ls_goodness_of_fit_ref 1.034
_refine_ls_hydrogen_treatment mixed
_refine_ls_matrix_type full
_refine_ls_number_parameters 177
_refine_ls_number_reflns 3414
_refine_ls_number_restraints 0
_refine_ls_restrained_S_all 1.034
_refine_ls_R_factor_all 0.0448
_refine_ls_R_factor_gt 0.0376
_refine_ls_shift/su_max 0.000
_refine_ls_shift/su_mean 0.000
_refine_ls_structure_factor_coef Fsqd
_refine_ls_weighting_details 'calc w=1/[\s^2^(Fo^2^)+(0.0445P)^2^+7.4685P] where P=(Fo^2^+2Fc^2^)/3'
_refine_ls_weighting_scheme calc
_refine_ls_wR_factor_gt 0.0917
_refine_ls_wR_factor_ref 0.0958
_reflns_number_gt 2976
_reflns_number_total 3414
_reflns_threshold_expression >2sigma(I)
_cod_data_source_file b410929e.txt
_cod_data_source_block complex_3a
_cod_original_sg_symbol_H-M P2/c
_cod_database_code 7050393

loop_
_symmetry_equiv_pos_as_xyz
'x, y, z'
'-x, y, -z+1/2'
'-x, -y, -z'
'x, -y, z-1/2'

loop_
_atom_site_label
_atom_site_type_symbol
_atom_site_fract_x
_atom_site_fract_y
_atom_site_fract_z
_atom_site_U_iso_or_equiv
_atom_site_adp_type
_atom_site_occupancy
_atom_site_symmetry_multiplicity
_atom_site_calc_flag
_atom_site_refinement_flags
_atom_site_disorder_assembly
_atom_site_disorder_group
Cs1 Cs 0.5000 0.20645(10) 0.7500 0.0549(2) Uani 1 2 d S . .
Cs2 Cs -0.06234(5) -0.24524(9) 0.30852(7) 0.0329(2) Uani 0.50 1 d P . .
Br7 Br 0.06389(4) 0.09245(7) 0.40134(5) 0.03034(17) Uani 1 1 d . . .
Br8 Br 0.28166(4) -0.11001(6) 0.37562(5) 0.02769(16) Uani 1 1 d . . .
Br9 Br 0.47254(4) 0.16354(7) 0.41623(5) 0.02735(16) Uani 1 1 d . . .
Br10 Br 0.37542(4) 0.53891(6) 0.45901(5) 0.02726(16) Uani 1 1 d . . .
Br11 Br 0.11694(4) 0.49584(7) 0.44848(5) 0.02875(17) Uani 1 1 d . . .
Br12 Br 0.27754(4) 0.20121(6) 0.58045(5) 0.02433(15) Uani 1 1 d . . .
C1 C 0.2400(4) 0.2956(6) 0.1709(5) 0.0245(12) Uani 1 1 d . . .
H1 H 0.2324 0.3162 0.0823 0.029 Uiso 1 1 calc R . .
B2 B 0.1468(4) 0.3148(7) 0.2350(6) 0.0245(14) Uani 1 1 d . . .
H2 H 0.0786 0.3461 0.1965 0.029 Uiso 1 1 calc R . .
B3 B 0.1936(4) 0.1413(7) 0.2128(5) 0.0215(13) Uani 1 1 d . . .
H3 H 0.1562 0.0597 0.1587 0.026 Uiso 1 1 calc R . .
B4 B 0.3107(5) 0.1609(7) 0.2189(5) 0.0235(14) Uani 1 1 d . . .
H4 H 0.3501 0.0912 0.1689 0.028 Uiso 1 1 calc R . .
B5 B 0.3378(4) 0.3470(7) 0.2431(5) 0.0226(13) Uani 1 1 d . . .
H5 H 0.3952 0.3997 0.2095 0.027 Uiso 1 1 calc R . .
B6 B 0.2364(5) 0.4426(7) 0.2516(5) 0.0248(14) Uani 1 1 d . . .
H6 H 0.2272 0.5571 0.2232 0.030 Uiso 1 1 calc R . .
B7 B 0.1631(4) 0.1860(7) 0.3413(5) 0.0208(13) Uani 1 1 d . . .
B8 B 0.2650(4) 0.0919(7) 0.3313(5) 0.0209(13) Uani 1 1 d . . .
B9 B 0.3540(4) 0.2196(7) 0.3492(5) 0.0205(13) Uani 1 1 d . . .
B10 B 0.3078(4) 0.3937(7) 0.3707(6) 0.0232(14) Uani 1 1 d . . .
B11 B 0.1892(4) 0.3741(7) 0.3651(5) 0.0214(13) Uani 1 1 d . . .
B12 B 0.2625(4) 0.2362(7) 0.4264(5) 0.0208(13) Uani 1 1 d . . .

loop_
_atom_site_aniso_label
_atom_site_aniso_U_11
_atom_site_aniso_U_22
_atom_site_aniso_U_33
_atom_site_aniso_U_23
_atom_site_aniso_U_13
_atom_site_aniso_U_12
Cs1 0.0321(3) 0.0831(6) 0.0480(4) 0.000 -0.0009(3) 0.000
Cs2 0.0304(4) 0.0333(4) 0.0359(5) -0.0029(3) 0.0068(3) -0.0015(3)
Br7 0.0238(3) 0.0341(3) 0.0332(4) 0.0035(3) 0.0038(3) -0.0058(2)
Br8 0.0343(3) 0.0185(3) 0.0305(3) 0.0012(2) 0.0047(3) 0.0012(2)
Br9 0.0208(3) 0.0301(3) 0.0304(3) 0.0004(2) 0.0004(2) 0.0032(2)
Br10 0.0283(3) 0.0231(3) 0.0294(3) -0.0045(2) -0.0005(3) -0.0033(2)
Br11 0.0258(3) 0.0278(3) 0.0324(4) -0.0060(2) 0.0024(3) 0.0058(2)
Br12 0.0272(3) 0.0286(3) 0.0170(3) 0.0035(2) 0.0019(2) 0.0015(2)
C1 0.026(3) 0.029(3) 0.018(3) 0.001(2) 0.001(2) -0.002(2)
B2 0.024(3) 0.027(3) 0.021(3) 0.003(3) -0.002(3) 0.004(3)
B3 0.022(3) 0.024(3) 0.018(3) 0.000(2) 0.002(3) 0.002(3)
B4 0.031(4) 0.027(3) 0.013(3) -0.002(2) 0.004(3) -0.003(3)
B5 0.026(3) 0.028(3) 0.014(3) 0.002(3) 0.003(3) -0.004(3)
B6 0.029(4) 0.024(3) 0.020(3) 0.002(3) -0.001(3) 0.001(3)
B7 0.019(3) 0.022(3) 0.020(3) 0.001(2) 0.000(3) 0.002(2)
B8 0.022(3) 0.022(3) 0.019(3) -0.002(2) 0.004(3) 0.000(2)
B9 0.022(3) 0.023(3) 0.017(3) 0.003(2) 0.006(3) 0.003(2)
B10 0.024(3) 0.020(3) 0.025(4) -0.001(3) 0.000(3) 0.001(2)
B11 0.025(3) 0.020(3) 0.020(3) 0.001(2) 0.003(3) -0.001(2)
B12 0.022(3) 0.023(3) 0.018(3) -0.003(2) 0.006(3) 0.000(2)

loop_
_atom_type_symbol
_atom_type_description
_atom_type_scat_dispersion_real
_atom_type_scat_dispersion_imag
_atom_type_scat_source
C C 0.0033 0.0016 'International Tables Vol C Tables 4.2.6.8 and 6.1.1.4'
H H 0.0000 0.0000 'International Tables Vol C Tables 4.2.6.8 and 6.1.1.4'
B B 0.0013 0.0007 'International Tables Vol C Tables 4.2.6.8 and 6.1.1.4'
Br Br -0.2901 2.4595 'International Tables Vol C Tables 4.2.6.8 and 6.1.1.4'
Cs Cs -0.3680 2.1192 'International Tables Vol C Tables 4.2.6.8 and 6.1.1.4'

loop_
_geom_angle_atom_site_label_1
_geom_angle_atom_site_label_2
_geom_angle_atom_site_label_3
_geom_angle
_geom_angle_site_symmetry_1
_geom_angle_site_symmetry_3
_geom_angle_publ_flag
Br12 Cs1 Br12 178.52(3) . 2_656 ?
Br12 Cs1 Br8 120.423(14) . 3_656 ?
Br12 Cs1 Br8 59.186(13) 2_656 3_656 ?
Br12 Cs1 Br8 59.186(13) . 4_556 ?
Br12 Cs1 Br8 120.423(14) 2_656 4_556 ?
Br8 Cs1 Br8 153.76(3) 3_656 4_556 ?
Br12 Cs1 Br9 80.690(16) . 3_656 ?
Br12 Cs1 Br9 98.047(18) 2_656 3_656 ?
Br8 Cs1 Br9 57.152(14) 3_656 3_656 ?
Br8 Cs1 Br9 99.18(2) 4_556 3_656 ?
Br12 Cs1 Br9 98.047(18) . 4_556 ?
Br12 Cs1 Br9 80.690(16) 2_656 4_556 ?
Br8 Cs1 Br9 99.18(2) 3_656 4_556 ?
Br8 Cs1 Br9 57.152(14) 4_556 4_556 ?
Br9 Cs1 Br9 64.96(2) 3_656 4_556 ?
Br12 Cs1 Br10 95.311(15) . 3_666 ?
Br12 Cs1 Br10 85.533(14) 2_656 3_666 ?
Br8 Cs1 Br10 53.550(12) 3_656 3_666 ?
Br8 Cs1 Br10 148.417(19) 4_556 3_666 ?
Br9 Cs1 Br10 94.010(13) 3_656 3_666 ?
Br9 Cs1 Br10 152.638(18) 4_556 3_666 ?
Br12 Cs1 Br10 85.533(14) . 4_566 ?
Br12 Cs1 Br10 95.311(15) 2_656 4_566 ?
Br8 Cs1 Br10 148.42(2) 3_656 4_566 ?
Br8 Cs1 Br10 53.550(12) 4_556 4_566 ?
Br9 Cs1 Br10 152.638(18) 3_656 4_566 ?
Br9 Cs1 Br10 94.010(13) 4_556 4_566 ?
Br10 Cs1 Br10 110.80(3) 3_666 4_566 ?
Br12 Cs1 Br9 57.205(12) . . ?
Br12 Cs1 Br9 122.628(12) 2_656 . ?
Br8 Cs1 Br9 63.883(12) 3_656 . ?
Br8 Cs1 Br9 113.398(14) 4_556 . ?
Br9 Cs1 Br9 53.665(16) 3_656 . ?
Br9 Cs1 Br9 115.62(2) 4_556 . ?
Br10 Cs1 Br9 54.236(12) 3_666 . ?
Br10 Cs1 Br9 133.811(18) 4_566 . ?
Br12 Cs1 Br9 122.628(12) . 2_656 ?
Br12 Cs1 Br9 57.205(12) 2_656 2_656 ?
Br8 Cs1 Br9 113.398(14) 3_656 2_656 ?
Br8 Cs1 Br9 63.883(12) 4_556 2_656 ?
Br9 Cs1 Br9 115.62(2) 3_656 2_656 ?
Br9 Cs1 Br9 53.665(16) 4_556 2_656 ?
Br10 Cs1 Br9 133.811(18) 3_666 2_656 ?
Br10 Cs1 Br9 54.236(12) 4_566 2_656 ?
Br9 Cs1 Br9 169.10(3) . 2_656 ?
Cs2 Cs2 Br12 165.38(5) 2 3_556 ?
Cs2 Cs2 Br7 78.19(2) 2 . ?
Br12 Cs2 Br7 103.04(2) 3_556 . ?
Cs2 Cs2 Br11 74.61(3) 2 1_545 ?
Br12 Cs2 Br11 119.52(3) 3_556 1_545 ?
Br7 Cs2 Br11 94.23(2) . 1_545 ?
Cs2 Cs2 Br7 129.24(4) 2 3_556 ?
Br12 Cs2 Br7 60.269(17) 3_556 3_556 ?
Br7 Cs2 Br7 58.22(2) . 3_556 ?
Br11 Cs2 Br7 83.39(2) 1_545 3_556 ?
Cs2 Cs2 B6 114.74(11) 2 2_545 ?
Br12 Cs2 B6 63.60(10) 3_556 2_545 ?
Br7 Cs2 B6 166.64(11) . 2_545 ?
Br11 Cs2 B6 92.67(10) 1_545 2_545 ?
Br7 Cs2 B6 111.39(10) 3_556 2_545 ?
Cs2 Cs2 Br8 106.67(4) 2 2 ?
Br12 Cs2 Br8 58.819(17) 3_556 2 ?
Br7 Cs2 Br8 105.71(2) . 2 ?
Br11 Cs2 Br8 159.91(3) 1_545 2 ?
Br7 Cs2 Br8 109.02(2) 3_556 2 ?
B6 Cs2 Br8 68.33(10) 2_545 2 ?
Cs2 Cs2 Br11 133.05(3) 2 3_556 ?
Br12 Cs2 Br11 60.280(17) 3_556 3_556 ?
Br7 Cs2 Br11 112.86(3) . 3_556 ?
Br11 Cs2 Br11 59.56(2) 1_545 3_556 ?
Br7 Cs2 Br11 58.176(17) 3_556 3_556 ?
B6 Cs2 Br11 61.49(10) 2_545 3_556 ?
Br8 Cs2 Br11 112.86(2) 2 3_556 ?
Cs2 Cs2 Br11 68.08(3) 2 2_545 ?
Br12 Cs2 Br11 105.35(2) 3_556 2_545 ?
Br7 Cs2 Br11 141.95(3) . 2_545 ?
Br11 Cs2 Br11 93.36(2) 1_545 2_545 ?
Br7 Cs2 Br11 159.82(3) 3_556 2_545 ?
B6 Cs2 Br11 48.71(10) 2_545 2_545 ?
Br8 Cs2 Br11 69.459(18) 2 2_545 ?
Br11 Cs2 Br11 103.083(19) 3_556 2_545 ?
Cs2 Cs2 Br7 64.53(2) 2 2 ?
Br12 Cs2 Br7 102.89(2) 3_556 2 ?
Br7 Cs2 Br7 61.85(2) . 2 ?
Br11 Cs2 Br7 135.56(2) 1_545 2 ?
Br7 Cs2 Br7 108.95(2) 3_556 2 ?
B6 Cs2 Br7 119.30(10) 2_545 2 ?
Br8 Cs2 Br7 56.593(17) 2 2 ?
Br11 Cs2 Br7 161.87(3) 3_556 2 ?
Br11 Cs2 Br7 87.31(2) 2_545 2 ?
B7 Br7 Cs2 128.94(19) . . ?
B7 Br7 Cs2 107.0(2) . 3_556 ?
Cs2 Br7 Cs2 121.78(2) . 3_556 ?
B7 Br7 Cs2 91.89(19) . 2 ?
Cs2 Br7 Cs2 37.28(2) . 2 ?
Cs2 Br7 Cs2 151.31(2) 3_556 2 ?
B8 Br8 Cs1 100.78(19) . 3_656 ?
B8 Br8 Cs2 93.78(19) . 2 ?
Cs1 Br8 Cs2 111.89(2) 3_656 2 ?
B9 Br9 Cs1 98.57(19) . 3_656 ?
B9 Br9 Cs1 112.27(19) . . ?
Cs1 Br9 Cs1 126.335(16) 3_656 . ?
B10 Br10 Cs1 106.1(2) . 3_666 ?
B11 Br11 Cs2 121.2(2) . 1_565 ?
B11 Br11 Cs2 104.84(19) . 3_556 ?
Cs2 Br11 Cs2 120.44(2) 1_565 3_556 ?
B11 Br11 Cs2 89.17(19) . 2_565 ?
Cs2 Br11 Cs2 37.31(2) 1_565 2_565 ?
Cs2 Br11 Cs2 156.43(3) 3_556 2_565 ?
B12 Br12 Cs2 110.82(19) . 3_556 ?
B12 Br12 Cs1 123.24(19) . . ?
Cs2 Br12 Cs1 123.33(2) 3_556 . ?
B6 C1 B3 116.2(5) . . ?
B6 C1 B4 116.0(5) . . ?
B3 C1 B4 62.7(4) . . ?
B6 C1 B5 63.2(4) . . ?
B3 C1 B5 115.6(5) . . ?
B4 C1 B5 63.3(4) . . ?
B6 C1 B2 63.2(4) . . ?
B3 C1 B2 63.2(4) . . ?
B4 C1 B2 115.1(5) . . ?
B5 C1 B2 115.4(5) . . ?
C1 B2 B11 104.0(5) . . ?
C1 B2 B7 103.8(4) . . ?
B11 B2 B7 61.0(4) . . ?
C1 B2 B3 58.0(4) . . ?
B11 B2 B3 108.5(5) . . ?
B7 B2 B3 59.9(4) . . ?
C1 B2 B6 58.0(4) . . ?
B11 B2 B6 60.3(4) . . ?
B7 B2 B6 108.8(5) . . ?
B3 B2 B6 107.6(5) . . ?
C1 B3 B4 58.7(4) . . ?
C1 B3 B7 104.4(5) . . ?
B4 B3 B7 107.8(5) . . ?
C1 B3 B8 104.1(4) . . ?
B4 B3 B8 59.6(4) . . ?
B7 B3 B8 60.1(4) . . ?
C1 B3 B2 58.8(4) . . ?
B4 B3 B2 108.3(5) . . ?
B7 B3 B2 59.9(4) . . ?
B8 B3 B2 108.0(5) . . ?
C1 B4 B8 104.9(5) . . ?
C1 B4 B3 58.6(4) . . ?
B8 B4 B3 60.7(4) . . ?
C1 B4 B9 104.3(5) . . ?
B8 B4 B9 60.5(4) . . ?
B3 B4 B9 108.9(5) . . ?
C1 B4 B5 58.4(4) . . ?
B8 B4 B5 108.4(5) . . ?
B3 B4 B5 108.2(5) . . ?
B9 B4 B5 59.8(4) . . ?
C1 B5 B10 104.3(5) . . ?
C1 B5 B9 104.2(4) . . ?
B10 B5 B9 60.6(4) . . ?
C1 B5 B6 58.3(4) . . ?
B10 B5 B6 60.5(4) . . ?
B9 B5 B6 108.9(5) . . ?
C1 B5 B4 58.3(4) . . ?
B10 B5 B4 108.1(5) . . ?
B9 B5 B4 59.7(4) . . ?
B6 B5 B4 107.9(5) . . ?
C1 B6 B5 58.5(4) . . ?
C1 B6 B11 103.7(5) . . ?
B5 B6 B11 107.6(5) . . ?
C1 B6 B2 58.8(4) . . ?
B5 B6 B2 108.0(5) . . ?
B11 B6 B2 59.2(4) . . ?
C1 B6 B10 103.6(5) . . ?
B5 B6 B10 59.4(4) . . ?
B11 B6 B10 60.1(4) . . ?
B2 B6 B10 107.4(5) . . ?
C1 B6 Cs2 123.0(4) . 2_565 ?
B5 B6 Cs2 156.3(4) . 2_565 ?
B11 B6 Cs2 95.2(3) . 2_565 ?
B2 B6 Cs2 89.1(3) . 2_565 ?
B10 B6 Cs2 131.9(4) . 2_565 ?
B3 B7 B2 60.2(4) . . ?
B3 B7 B8 60.1(4) . . ?
B2 B7 B8 108.2(5) . . ?
B3 B7 B12 107.9(4) . . ?
B2 B7 B12 107.5(5) . . ?
B8 B7 B12 60.2(4) . . ?
B3 B7 B11 107.4(5) . . ?
B2 B7 B11 59.1(4) . . ?
B8 B7 B11 108.0(4) . . ?
B12 B7 B11 60.0(4) . . ?
B3 B7 Br7 122.8(4) . . ?
B2 B7 Br7 122.8(4) . . ?
B8 B7 Br7 121.2(4) . . ?
B12 B7 Br7 120.6(4) . . ?
B11 B7 Br7 121.7(4) . . ?
B4 B8 B9 59.9(4) . . ?
B4 B8 B3 59.8(4) . . ?
B9 B8 B3 107.7(5) . . ?
B4 B8 B7 107.8(5) . . ?
B9 B8 B7 108.1(4) . . ?
B3 B8 B7 59.8(4) . . ?
B4 B8 B12 107.8(4) . . ?
B9 B8 B12 60.0(3) . . ?
B3 B8 B12 107.7(4) . . ?
B7 B8 B12 60.1(4) . . ?
B4 B8 Br8 121.6(4) . . ?
B9 B8 Br8 121.9(4) . . ?
B3 B8 Br8 121.6(4) . . ?
B7 B8 Br8 121.8(4) . . ?
B12 B8 Br8 122.2(4) . . ?
B4 B9 B5 60.5(4) . . ?
B4 B9 B8 59.6(4) . . ?
B5 B9 B8 108.3(5) . . ?
B4 B9 B10 108.0(5) . . ?
B5 B9 B10 59.7(4) . . ?
B8 B9 B10 108.3(4) . . ?
B4 B9 B12 107.8(5) . . ?
B5 B9 B12 107.8(4) . . ?
B8 B9 B12 60.3(4) . . ?
B10 B9 B12 60.0(4) . . ?
B4 B9 Br9 122.1(4) . . ?
B5 B9 Br9 122.3(4) . . ?
B8 B9 Br9 121.0(4) . . ?
B10 B9 Br9 121.9(4) . . ?
B12 B9 Br9 121.2(4) . . ?
B5 B10 B12 108.0(4) . . ?
B5 B10 B9 59.7(4) . . ?
B12 B10 B9 60.1(3) . . ?
B5 B10 B6 60.1(4) . . ?
B12 B10 B6 108.2(5) . . ?
B9 B10 B6 107.9(5) . . ?
B5 B10 B11 107.8(5) . . ?
B12 B10 B11 60.3(4) . . ?
B9 B10 B11 108.0(4) . . ?
B6 B10 B11 59.8(4) . . ?
B5 B10 Br10 120.5(4) . . ?
B12 B10 Br10 122.5(4) . . ?
B9 B10 Br10 121.3(4) . . ?
B6 B10 Br10 121.4(4) . . ?
B11 B10 Br10 122.8(4) . . ?
B2 B11 B6 60.5(4) . . ?
B2 B11 B10 108.3(5) . . ?
B6 B11 B10 60.0(4) . . ?
B2 B11 B12 108.0(5) . . ?
B6 B11 B12 107.9(5) . . ?
B10 B11 B12 59.7(4) . . ?
B2 B11 B7 59.9(4) . . ?
B6 B11 B7 108.1(5) . . ?
B10 B11 B7 107.5(4) . . ?
B12 B11 B7 59.8(4) . . ?
B2 B11 Br11 120.7(4) . . ?
B6 B11 Br11 121.8(4) . . ?
B10 B11 Br11 122.8(4) . . ?
B12 B11 Br11 122.2(4) . . ?
B7 B11 Br11 121.2(4) . . ?
B10 B12 B9 60.0(4) . . ?
B10 B12 B7 108.1(5) . . ?
B9 B12 B7 107.5(4) . . ?
B10 B12 B8 107.8(4) . . ?
B9 B12 B8 59.6(4) . . ?
B7 B12 B8 59.7(4) . . ?
B10 B12 B11 60.0(4) . . ?
B9 B12 B11 107.8(4) . . ?
B7 B12 B11 60.2(4) . . ?
B8 B12 B11 107.8(4) . . ?
B10 B12 Br12 121.4(4) . . ?
B9 B12 Br12 121.4(4) . . ?
B7 B12 Br12 122.3(4) . . ?
B8 B12 Br12 121.9(4) . . ?
B11 B12 Br12 122.2(4) . . ?

loop_
_geom_bond_atom_site_label_1
_geom_bond_atom_site_label_2
_geom_bond_distance
_geom_bond_site_symmetry_2
_geom_bond_publ_flag
Cs1 Br12 3.7475(6) . ?
Cs1 Br12 3.7475(6) 2_656 ?
Cs1 Br8 3.9288(6) 3_656 ?
Cs1 Br8 3.9288(6) 4_556 ?
Cs1 Br9 4.0553(10) 3_656 ?
Cs1 Br9 4.0553(10) 4_556 ?
Cs1 Br10 4.1461(8) 3_666 ?
Cs1 Br10 4.1461(8) 4_566 ?
Cs1 Br9 4.1791(6) . ?
Cs1 Br9 4.1791(6) 2_656 ?
Cs2 Cs2 2.5274(16) 2 ?
Cs2 Br12 3.7129(10) 3_556 ?
Cs2 Br7 3.7668(10) . ?
Cs2 Br11 3.8688(10) 1_545 ?
Cs2 Br7 3.9103(11) 3_556 ?
Cs2 B6 3.913(7) 2_545 ?
Cs2 Br8 3.9971(10) 2 ?
Cs2 Br11 3.9976(11) 3_556 ?
Cs2 Br11 4.0207(11) 2_545 ?
Cs2 Br7 4.0839(11) 2 ?
Br7 B7 1.959(7) . ?
Br7 Cs2 3.9103(11) 3_556 ?
Br7 Cs2 4.0839(11) 2 ?
Br8 B8 1.955(6) . ?
Br8 Cs1 3.9288(6) 3_656 ?
Br8 Cs2 3.9971(10) 2 ?
Br9 B9 1.951(6) . ?
Br9 Cs1 4.0553(10) 3_656 ?
Br10 B10 1.948(7) . ?
Br10 Cs1 4.1461(8) 3_666 ?
Br11 B11 1.959(7) . ?
Br11 Cs2 3.8688(10) 1_565 ?
Br11 Cs2 3.9976(11) 3_556 ?
Br11 Cs2 4.0207(11) 2_565 ?
Br12 B12 1.947(7) . ?
Br12 Cs2 3.7129(10) 3_556 ?
C1 B6 1.700(9) . ?
C1 B3 1.700(9) . ?
C1 B4 1.702(9) . ?
C1 B5 1.703(9) . ?
C1 B2 1.714(9) . ?
B2 B11 1.767(9) . ?
B2 B7 1.782(9) . ?
B2 B3 1.788(9) . ?
B2 B6 1.789(9) . ?
B3 B4 1.769(9) . ?
B3 B7 1.782(9) . ?
B3 B8 1.786(9) . ?
B4 B8 1.765(9) . ?
B4 B9 1.771(9) . ?
B4 B5 1.786(9) . ?
B5 B10 1.771(9) . ?
B5 B9 1.772(9) . ?
B5 B6 1.783(9) . ?
B6 B11 1.787(9) . ?
B6 B10 1.790(9) . ?
B6 Cs2 3.913(7) 2_565 ?
B7 B8 1.786(9) . ?
B7 B12 1.793(9) . ?
B7 B11 1.800(9) . ?
B8 B9 1.782(9) . ?
B8 B12 1.794(9) . ?
B9 B10 1.787(9) . ?
B9 B12 1.789(9) . ?
B10 B12 1.787(9) . ?
B10 B11 1.792(9) . ?
B11 B12 1.797(9) . ?
